data_7103928
loop_
_publ_author_name
'Andrew Bond'

_publ_section_title
;
In situ co-crystallisation as a tool for
low-temperature crystal engineering
;
_journal_name_full 'Chemical communications (Cambridge, England)'
_journal_paper_doi 10.1039/b208904a
_journal_year 2003
_chemical_formula_moiety 'C4 H4 N2, 2(C9 H18 O2)'
_chemical_formula_sum 'C22 H40 N2 O4'
_chemical_formula_weight 396.56
_chemical_name_common 'pyrazine / nonanoic acid'
_space_group_IT_number 2
_symmetry_cell_setting triclinic
_symmetry_space_group_name_Hall '-P 1'
_symmetry_space_group_name_H-M 'P -1'
_atom_sites_solution_hydrogens geom
_atom_sites_solution_primary direct
_atom_sites_solution_secondary difmap
_cell_angle_alpha 89.776(1)
_cell_angle_beta 82.992(1)
_cell_angle_gamma 76.091(1)
_cell_formula_units_Z 1
_cell_length_a 5.4731(2)
_cell_length_b 6.8775(2)
_cell_length_c 16.3824(6)
_cell_measurement_reflns_used 5100
_cell_measurement_temperature 180(2)
_cell_measurement_theta_max 27.48
_cell_measurement_theta_min 1.00
_cell_volume 593.89(4)
_computing_cell_refinement 'HKL Scalepack (Otwinowski & Minor, 1997)'
_computing_data_collection 'Collect (Nonius, 1998)'
_computing_data_reduction
;
HKL Denzo and Scalepack (Otwinowski & Minor, 1997)
;
_computing_publication_material 'SHELXTL v6.12 (Bruker AXS, 2001)'
_computing_structure_refinement 'SHELXTL v6.12 (Bruker AXS, 2001)'
_computing_structure_solution 'SIR-92 (Altomare et al., 1994)'
_diffrn_ambient_temperature 180(2)
_diffrn_measured_fraction_theta_full 0.969
_diffrn_measured_fraction_theta_max 0.969
_diffrn_measurement_device_type 'Nonius KappaCCD'
_diffrn_measurement_method 'Thin slice \w and \f scans'
_diffrn_radiation_monochromator graphite
_diffrn_radiation_source 'fine-focus sealed tube'
_diffrn_radiation_type MoK\a
_diffrn_radiation_wavelength 0.7107
_diffrn_reflns_av_R_equivalents 0.0648
_diffrn_reflns_av_sigmaI/netI 0.0509
_diffrn_reflns_limit_h_max 7
_diffrn_reflns_limit_h_min -7
_diffrn_reflns_limit_k_max 8
_diffrn_reflns_limit_k_min -8
_diffrn_reflns_limit_l_max 21
_diffrn_reflns_limit_l_min -19
_diffrn_reflns_number 6194
_diffrn_reflns_theta_full 27.60
_diffrn_reflns_theta_max 27.60
_diffrn_reflns_theta_min 3.76
_diffrn_standards_number 0
_exptl_absorpt_coefficient_mu 0.075
_exptl_absorpt_correction_type none
_exptl_crystal_colour colourless
_exptl_crystal_density_diffrn 1.109
_exptl_crystal_density_method 'not measured'
_exptl_crystal_description cylinder
_exptl_crystal_F_000 218
_exptl_crystal_size_length 0.35
_exptl_crystal_size_rad 0.10
_refine_diff_density_max 0.251
_refine_diff_density_min -0.200
_refine_diff_density_rms 0.037
_refine_ls_extinction_method none
_refine_ls_goodness_of_fit_ref 1.052
_refine_ls_hydrogen_treatment mixed
_refine_ls_matrix_type full
_refine_ls_number_parameters 132
_refine_ls_number_reflns 2652
_refine_ls_number_restraints 0
_refine_ls_restrained_S_all 1.052
_refine_ls_R_factor_all 0.0637
_refine_ls_R_factor_gt 0.0533
_refine_ls_shift/su_max 0.000
_refine_ls_shift/su_mean 0.000
_refine_ls_structure_factor_coef Fsqd
_refine_ls_weighting_details 'calc w=1/[\s^2^(Fo^2^)+(0.0638P)^2^+0.1622P] where P=(Fo^2^+2Fc^2^)/3'
_refine_ls_weighting_scheme calc
_refine_ls_wR_factor_gt 0.1391
_refine_ls_wR_factor_ref 0.1489
_reflns_number_gt 2221
_reflns_number_total 2652
_reflns_threshold_expression I>2\s(I)
_cod_data_source_file b208904a.txt
_cod_data_source_block ab0212
_cod_original_sg_symbol_H-M P-1
_cod_database_code 7103928

loop_
_symmetry_equiv_pos_as_xyz
'x, y, z'
'-x, -y, -z'

loop_
_atom_site_label
_atom_site_type_symbol
_atom_site_fract_x
_atom_site_fract_y
_atom_site_fract_z
_atom_site_U_iso_or_equiv
_atom_site_adp_type
_atom_site_occupancy
_atom_site_symmetry_multiplicity
_atom_site_calc_flag
_atom_site_refinement_flags
_atom_site_disorder_assembly
_atom_site_disorder_group
O1 O -0.4479(2) 0.68345(15) 0.13075(7) 0.0466(3) Uani 1 1 d . . .
H1 H -0.578(5) 0.748(3) 0.1001(14) 0.079(7) Uiso 1 1 d . . .
O2 O -0.6328(2) 0.43227(15) 0.11629(7) 0.0468(3) Uani 1 1 d . . .
C1 C -0.4719(2) 0.49741(18) 0.14293(8) 0.0303(3) Uani 1 1 d . . .
C2 C -0.2778(2) 0.38372(18) 0.19442(8) 0.0319(3) Uani 1 1 d . . .
H2A H -0.3008 0.4555 0.2481 0.038 Uiso 1 1 calc R . .
H2B H -0.1068 0.3847 0.1668 0.038 Uiso 1 1 calc R . .
C3 C -0.2878(2) 0.16738(18) 0.21008(8) 0.0318(3) Uani 1 1 d . . .
H3A H -0.2634 0.0931 0.1569 0.038 Uiso 1 1 calc R . .
H3B H -0.4567 0.1640 0.2388 0.038 Uiso 1 1 calc R . .
C4 C -0.0827(3) 0.06629(19) 0.26222(9) 0.0349(3) Uani 1 1 d . . .
H4A H -0.1081 0.1428 0.3149 0.042 Uiso 1 1 calc R . .
H4B H 0.0848 0.0725 0.2332 0.042 Uiso 1 1 calc R . .
C5 C -0.0788(3) -0.15198(19) 0.28085(9) 0.0345(3) Uani 1 1 d . . .
H5A H -0.2484 -0.1600 0.3074 0.041 Uiso 1 1 calc R . .
H5B H -0.0427 -0.2311 0.2285 0.041 Uiso 1 1 calc R . .
C6 C 0.1191(3) -0.24309(19) 0.33689(9) 0.0351(3) Uani 1 1 d . . .
H6A H 0.0835 -0.1620 0.3887 0.042 Uiso 1 1 calc R . .
H6B H 0.2882 -0.2349 0.3099 0.042 Uiso 1 1 calc R . .
C7 C 0.1280(3) -0.46059(19) 0.35781(8) 0.0345(3) Uani 1 1 d . . .
H7A H -0.0431 -0.4706 0.3821 0.041 Uiso 1 1 calc R . .
H7B H 0.1739 -0.5436 0.3065 0.041 Uiso 1 1 calc R . .
C8 C 0.3170(3) -0.5441(2) 0.41762(10) 0.0423(4) Uani 1 1 d . . .
H8A H 0.4879 -0.5340 0.3931 0.051 Uiso 1 1 calc R . .
H8B H 0.2714 -0.4601 0.4687 0.051 Uiso 1 1 calc R . .
C9 C 0.3282(4) -0.7608(2) 0.43965(11) 0.0535(4) Uani 1 1 d . . .
H9A H 0.1595 -0.7727 0.4635 0.080 Uiso 1 1 calc R . .
H9B H 0.4486 -0.8027 0.4797 0.080 Uiso 1 1 calc R . .
H9C H 0.3837 -0.8465 0.3899 0.080 Uiso 1 1 calc R . .
N1A N -0.8074(2) 0.89882(16) 0.04332(7) 0.0331(3) Uani 1 1 d . . .
C1A C -0.9706(3) 0.80678(19) 0.01611(8) 0.0334(3) Uani 1 1 d . . .
H1AA H -0.9547 0.6687 0.0267 0.040 Uiso 1 1 calc R . .
C2A C -0.8366(2) 1.09317(19) 0.02735(8) 0.0337(3) Uani 1 1 d . . .
H2AA H -0.7237 1.1638 0.0460 0.040 Uiso 1 1 calc R . .

loop_
_atom_site_aniso_label
_atom_site_aniso_U_11
_atom_site_aniso_U_22
_atom_site_aniso_U_33
_atom_site_aniso_U_23
_atom_site_aniso_U_13
_atom_site_aniso_U_12
O1 0.0478(6) 0.0326(5) 0.0685(8) 0.0208(5) -0.0290(5) -0.0170(4)
O2 0.0479(6) 0.0330(5) 0.0665(7) 0.0084(5) -0.0280(5) -0.0133(4)
C1 0.0296(6) 0.0258(6) 0.0354(7) 0.0040(5) -0.0050(5) -0.0058(5)
C2 0.0319(6) 0.0263(6) 0.0383(7) 0.0050(5) -0.0094(5) -0.0063(5)
C3 0.0308(6) 0.0258(6) 0.0388(7) 0.0044(5) -0.0068(5) -0.0057(5)
C4 0.0351(7) 0.0266(6) 0.0444(7) 0.0074(5) -0.0124(6) -0.0068(5)
C5 0.0340(7) 0.0261(6) 0.0443(8) 0.0063(5) -0.0105(5) -0.0064(5)
C6 0.0365(7) 0.0285(6) 0.0416(7) 0.0072(5) -0.0114(6) -0.0074(5)
C7 0.0369(7) 0.0280(6) 0.0387(7) 0.0059(5) -0.0083(5) -0.0062(5)
C8 0.0465(8) 0.0354(7) 0.0440(8) 0.0100(6) -0.0142(6) -0.0041(6)
C9 0.0667(11) 0.0365(8) 0.0527(9) 0.0142(7) -0.0126(8) -0.0012(7)
N1A 0.0315(6) 0.0297(6) 0.0376(6) 0.0044(4) -0.0067(4) -0.0056(4)
C1A 0.0343(7) 0.0243(6) 0.0413(7) 0.0042(5) -0.0050(5) -0.0067(5)
C2A 0.0324(6) 0.0295(6) 0.0408(7) 0.0007(5) -0.0067(5) -0.0096(5)

loop_
_atom_type_symbol
_atom_type_description
_atom_type_scat_dispersion_real
_atom_type_scat_dispersion_imag
_atom_type_scat_source
C C 0.0033 0.0016 'International Tables Vol C Tables 4.2.6.8 and 6.1.1.4'
H H 0.0000 0.0000 'International Tables Vol C Tables 4.2.6.8 and 6.1.1.4'
N N 0.0061 0.0033 'International Tables Vol C Tables 4.2.6.8 and 6.1.1.4'
O O 0.0106 0.0060 'International Tables Vol C Tables 4.2.6.8 and 6.1.1.4'

loop_
_geom_angle_atom_site_label_1
_geom_angle_atom_site_label_2
_geom_angle_atom_site_label_3
_geom_angle
_geom_angle_site_symmetry_1
_geom_angle_site_symmetry_3
_geom_angle_publ_flag
C1 O1 H1 107.6(14) . . ?
O2 C1 O1 123.09(12) . . ?
O2 C1 C2 125.36(11) . . ?
O1 C1 C2 111.54(11) . . ?
C1 C2 C3 115.15(10) . . ?
C1 C2 H2A 108.5 . . ?
C3 C2 H2A 108.5 . . ?
C1 C2 H2B 108.5 . . ?
C3 C2 H2B 108.5 . . ?
H2A C2 H2B 107.5 . . ?
C2 C3 C4 110.77(10) . . ?
C2 C3 H3A 109.5 . . ?
C4 C3 H3A 109.5 . . ?
C2 C3 H3B 109.5 . . ?
C4 C3 H3B 109.5 . . ?
H3A C3 H3B 108.1 . . ?
C3 C4 C5 114.29(11) . . ?
C3 C4 H4A 108.7 . . ?
C5 C4 H4A 108.7 . . ?
C3 C4 H4B 108.7 . . ?
C5 C4 H4B 108.7 . . ?
H4A C4 H4B 107.6 . . ?
C6 C5 C4 112.41(11) . . ?
C6 C5 H5A 109.1 . . ?
C4 C5 H5A 109.1 . . ?
C6 C5 H5B 109.1 . . ?
C4 C5 H5B 109.1 . . ?
H5A C5 H5B 107.9 . . ?
C5 C6 C7 114.23(11) . . ?
C5 C6 H6A 108.7 . . ?
C7 C6 H6A 108.7 . . ?
C5 C6 H6B 108.7 . . ?
C7 C6 H6B 108.7 . . ?
H6A C6 H6B 107.6 . . ?
C8 C7 C6 113.07(12) . . ?
C8 C7 H7A 109.0 . . ?
C6 C7 H7A 109.0 . . ?
C8 C7 H7B 109.0 . . ?
C6 C7 H7B 109.0 . . ?
H7A C7 H7B 107.8 . . ?
C9 C8 C7 113.95(13) . . ?
C9 C8 H8A 108.8 . . ?
C7 C8 H8A 108.8 . . ?
C9 C8 H8B 108.8 . . ?
C7 C8 H8B 108.8 . . ?
H8A C8 H8B 107.7 . . ?
C8 C9 H9A 109.5 . . ?
C8 C9 H9B 109.5 . . ?
H9A C9 H9B 109.5 . . ?
C8 C9 H9C 109.5 . . ?
H9A C9 H9C 109.5 . . ?
H9B C9 H9C 109.5 . . ?
C1A N1A C2A 117.26(11) . . ?
N1A C1A C2A 121.83(12) . 2_375 ?
N1A C1A H1AA 119.1 . . ?
C2A C1A H1AA 119.1 2_375 . ?
N1A C2A C1A 120.91(12) . 2_375 ?
N1A C2A H2AA 119.5 . . ?
C1A C2A H2AA 119.5 2_375 . ?

loop_
_geom_bond_atom_site_label_1
_geom_bond_atom_site_label_2
_geom_bond_distance
_geom_bond_site_symmetry_2
_geom_bond_publ_flag
O1 C1 1.3291(15) . ?
O1 H1 0.95(3) . ?
O2 C1 1.2045(16) . ?
C1 C2 1.5054(17) . ?
C2 C3 1.5216(16) . ?
C2 H2A 0.9900 . ?
C2 H2B 0.9900 . ?
C3 C4 1.5256(17) . ?
C3 H3A 0.9900 . ?
C3 H3B 0.9900 . ?
C4 C5 1.5263(16) . ?
C4 H4A 0.9900 . ?
C4 H4B 0.9900 . ?
C5 C6 1.5233(18) . ?
C5 H5A 0.9900 . ?
C5 H5B 0.9900 . ?
C6 C7 1.5240(17) . ?
C6 H6A 0.9900 . ?
C6 H6B 0.9900 . ?
C7 C8 1.5223(19) . ?
C7 H7A 0.9900 . ?
C7 H7B 0.9900 . ?
C8 C9 1.521(2) . ?
C8 H8A 0.9900 . ?
C8 H8B 0.9900 . ?
C9 H9A 0.9800 . ?
C9 H9B 0.9800 . ?
C9 H9C 0.9800 . ?
N1A C1A 1.3298(18) . ?
N1A C2A 1.3362(16) . ?
C1A C2A 1.3873(19) 2_375 ?
C1A H1AA 0.9500 . ?
C2A C1A 1.3873(19) 2_375 ?
C2A H2AA 0.9500 . ?

loop_
_geom_torsion_atom_site_label_1
_geom_torsion_atom_site_label_2
_geom_torsion_atom_site_label_3
_geom_torsion_atom_site_label_4
_geom_torsion
_geom_torsion_site_symmetry_1
_geom_torsion_site_symmetry_2
_geom_torsion_site_symmetry_3
_geom_torsion_site_symmetry_4
_geom_torsion_publ_flag
O2 C1 C2 C3 2.1(2) . . . . ?
O1 C1 C2 C3 -178.83(11) . . . . ?
C1 C2 C3 C4 179.65(11) . . . . ?
C2 C3 C4 C5 -179.91(11) . . . . ?
C3 C4 C5 C6 -176.83(11) . . . . ?
C4 C5 C6 C7 179.45(11) . . . . ?
C5 C6 C7 C8 -176.81(12) . . . . ?
C6 C7 C8 C9 179.74(12) . . . . ?
C2A N1A C1A C2A 0.2(2) . . . 2_375 ?
C1A N1A C2A C1A -0.2(2) . . . 2_375 ?
